data_7126872
loop_
_publ_author_name
'Shin, Bongki'
'Park, Younwoo'
'Jeong, Donghyun'
'Cho, Jaeheung'

_publ_section_title
;
 Nucleophilic reactivity of a mononuclear
 cobalt(iii)-bis(tert-butylperoxo) complex.
;
_journal_issue 66
_journal_name_full 'Chemical communications (Cambridge, England)'
_journal_page_first 9449
_journal_page_last 9452
_journal_paper_doi 10.1039/d0cc03385e
_journal_volume 56
_journal_year 2020
_chemical_formula_sum 'C50 H72 B Co N4 O5'
_chemical_formula_weight 878.85
_chemical_name_common '[Co(Me3-TPADP)(OOtBu)2](ClO4)2'
_space_group_crystal_system monoclinic
_space_group_IT_number 14
_space_group_name_Hall '-P 2ybc'
_space_group_name_H-M_alt 'P 1 21/c 1'
_atom_sites_solution_hydrogens geom
_audit_update_record
;
2019-04-01 deposited with the CCDC.	2020-07-10 downloaded from the CCDC.
;
_cell_angle_alpha 90
_cell_angle_beta 92.432(14)
_cell_angle_gamma 90
_cell_formula_units_Z 4
_cell_length_a 12.353(4)
_cell_length_b 23.359(5)
_cell_length_c 16.581(5)
_cell_measurement_reflns_used 9741
_cell_measurement_temperature 293.(2)
_cell_measurement_theta_max 27.6669
_cell_measurement_theta_min 2.8966
_cell_volume 4780(2)
_computing_cell_refinement 'SAINT V8.37A (Bruker AXS Inc., 2015)'
_computing_data_collection 'Bruker APEX2'
_computing_data_reduction 'SAINT V8.37A (Bruker AXS Inc., 2015)'
_computing_molecular_graphics 'shelXle (C.B. Huebschle, rev 807)'
_computing_structure_refinement 'SHELXL-2014/7 (Sheldrick, 2014)'
_diffrn_ambient_temperature 293.(2)
_diffrn_detector_area_resol_mean 10.4167
_diffrn_measured_fraction_theta_full 0.995
_diffrn_measured_fraction_theta_max 0.995
_diffrn_measurement_device_type 'D8 VENTURE'
_diffrn_measurement_method '/f and /w scans'
_diffrn_radiation_monochromator TRIUMPH
_diffrn_radiation_type MoKa
_diffrn_radiation_wavelength 0.71073
_diffrn_reflns_av_R_equivalents 0.0923
_diffrn_reflns_av_unetI/netI 0.0332
_diffrn_reflns_limit_h_max 16
_diffrn_reflns_limit_h_min -16
_diffrn_reflns_limit_k_max 31
_diffrn_reflns_limit_k_min -31
_diffrn_reflns_limit_l_max 22
_diffrn_reflns_limit_l_min -22
_diffrn_reflns_number 185213
_diffrn_reflns_theta_full 28.31
_diffrn_reflns_theta_max 28.31
_diffrn_reflns_theta_min 2.73
_diffrn_source 'Sealed tube'
_diffrn_source_type 'Sealed tube'
_exptl_absorpt_coefficient_mu 0.408
_exptl_absorpt_correction_T_max 0.88
_exptl_absorpt_correction_T_min 0.82
_exptl_absorpt_correction_type multi-scan
_exptl_absorpt_process_details
;
SADABS-2016/2 - Bruker AXS area detector scaling and absorption correction
;
_exptl_crystal_colour 'clear light purple'
_exptl_crystal_density_diffrn 1.221
_exptl_crystal_density_method 'not measured'
_exptl_crystal_description PLATE
_exptl_crystal_F_000 1888
_exptl_crystal_size_max 0.390
_exptl_crystal_size_mid 0.320
_exptl_crystal_size_min 0.310
_refine_diff_density_max 0.446
_refine_diff_density_min -0.443
_refine_ls_extinction_method none
_refine_ls_goodness_of_fit_ref 0.990
_refine_ls_hydrogen_treatment constr
_refine_ls_matrix_type full
_refine_ls_number_parameters 561
_refine_ls_number_reflns 11829
_refine_ls_number_restraints 0
_refine_ls_restrained_S_all 0.990
_refine_ls_R_factor_all 0.0673
_refine_ls_R_factor_gt 0.0432
_refine_ls_shift/su_max 0.003
_refine_ls_shift/su_mean 0.000
_refine_ls_structure_factor_coef Fsqd
_refine_ls_weighting_details 'w=1/[\s^2^(Fo^2^)+(0.1000P)^2^+0.2166P] where P=(Fo^2^+2Fc^2^)/3'
_refine_ls_weighting_scheme calc
_refine_ls_wR_factor_gt 0.1225
_refine_ls_wR_factor_ref 0.1387
_reflns_number_gt 9099
_reflns_number_total 11829
_reflns_threshold_expression 'I > 2\s(I)'
_cod_data_source_file d0cc03385e2.cif
_cod_data_source_block bml286
_cod_depositor_comments
;
The following automatic conversions were performed:

data item '_exptl_absorpt_correction_type' value 'Multi-Scan' was
changed to 'multi-scan' in accordance with the
/home/data/users/saulius/crontab/automatic-downloads/rss-feeds/RSC/lib/dictionaries/cif_core.dic
dictionary named 'cif_core.dic' version 2.4.2 last updated on
2011-04-26.

Automatic conversion script
Id: cif_fix_values 7556 2019-12-06 15:28:31Z antanas 

 Adding full bibliography for 7126870--7126872.cif.
;
_cod_original_cell_volume 4780.(2)
_cod_database_code 7126872

loop_
_space_group_symop_operation_xyz
'x, y, z'
'-x, y+1/2, -z+1/2'
'-x, -y, -z'
'x, -y-1/2, z-1/2'

loop_
_atom_site_type_symbol
_atom_site_label
_atom_site_fract_x
_atom_site_fract_y
_atom_site_fract_z
_atom_site_U_iso_or_equiv
_atom_site_adp_type
_atom_site_calc_flag
_atom_site_refinement_flags_adp
_atom_site_refinement_flags_occupancy
_atom_site_refinement_flags_posn
_atom_site_occupancy
_atom_site_disorder_assembly
_atom_site_disorder_group
Co Co1 0.24046(2) 0.50278(2) 0.20314(2) 0.01443(8) Uani d . . . 1 . .
O O1 0.21266(10) 0.54412(5) 0.10861(7) 0.0212(3) Uani d . . . 1 . .
O O2 0.25759(12) 0.60303(6) 0.11323(8) 0.0300(3) Uani d . . . 1 . .
N N3 0.23978(11) 0.57051(6) 0.26677(8) 0.0153(3) Uani d . . . 1 . .
O O3 0.21639(10) 0.43768(5) 0.14060(8) 0.0227(3) Uani d . . . 1 . .
O O4 0.31405(10) 0.41123(6) 0.10973(8) 0.0276(3) Uani d . . . 1 . .
N N4 0.40428(11) 0.51614(6) 0.20873(9) 0.0186(3) Uani d . . . 1 . .
N N2 0.08233(12) 0.50052(6) 0.22729(9) 0.0208(3) Uani d . . . 1 . .
N N1 0.26507(12) 0.45068(7) 0.30083(9) 0.0233(3) Uani d . . . 1 . .
O O5 0.23917(14) 0.79646(6) 0.30054(9) 0.0410(4) Uani d . . . 1 . .
C C1 0.22003(17) 0.63314(8) 0.04165(11) 0.0276(4) Uani d . . . 1 . .
C C2 0.2521(2) 0.60188(10) -0.03345(13) 0.0475(6) Uani d . . . 1 . .
H H1 0.3288 0.5951 -0.0307 0.071 Uiso calc U . R 1 . .
H H3 0.2333 0.6247 -0.0801 0.071 Uiso calc U . R 1 . .
H H2 0.2144 0.566 -0.0372 0.071 Uiso calc U . R 1 . .
C C3 0.2805(3) 0.68986(10) 0.04895(16) 0.0684(10) Uani d . . . 1 . .
H H4 0.255 0.711 0.094 0.103 Uiso calc U . R 1 . .
H H6 0.2681 0.7116 0.0003 0.103 Uiso calc U . R 1 . .
H H5 0.3567 0.6826 0.0572 0.103 Uiso calc U . R 1 . .
C C4 0.0994(2) 0.64170(14) 0.04269(19) 0.0709(9) Uani d . . . 1 . .
H H8 0.0636 0.6054 0.0363 0.106 Uiso calc U . R 1 . .
H H9 0.0765 0.6666 -0.0008 0.106 Uiso calc U . R 1 . .
H H7 0.0812 0.6585 0.0932 0.106 Uiso calc U . R 1 . .
C C5 0.46035(15) 0.51134(8) 0.13083(12) 0.0262(4) Uani d . . . 1 . .
H H11 0.5346 0.523 0.1389 0.039 Uiso calc U . R 1 . .
H H10 0.4249 0.5356 0.0911 0.039 Uiso calc U . R 1 . .
H H12 0.4576 0.4724 0.1125 0.039 Uiso calc U . R 1 . .
C C6 0.42652(13) 0.57525(8) 0.24161(11) 0.0218(4) Uani d . . . 1 . .
H H33 0.4903 0.5741 0.2778 0.026 Uiso calc U . R 1 . .
H H13 0.4415 0.6009 0.1974 0.026 Uiso calc U . R 1 . .
C C7 0.33279(13) 0.59791(7) 0.28602(10) 0.0179(3) Uani d . . . 1 . .
C C8 0.33393(15) 0.64492(7) 0.33716(11) 0.0227(4) Uani d . . . 1 . .
H H32 0.3987 0.663 0.3525 0.027 Uiso calc U . R 1 . .
C C9 0.23591(15) 0.66437(7) 0.36498(11) 0.0243(4) Uani d . . . 1 . .
H H14 0.2351 0.6949 0.4009 0.029 Uiso calc U . R 1 . .
C C10 0.13938(14) 0.63848(7) 0.33948(10) 0.0222(4) Uani d . . . 1 . .
H H15 0.0732 0.6525 0.3555 0.027 Uiso calc U . R 1 . .
C C11 0.14419(13) 0.59113(7) 0.28944(10) 0.0184(3) Uani d . . . 1 . .
C C12 0.05009(13) 0.56038(8) 0.24890(11) 0.0229(4) Uani d . . . 1 . .
H H16 0.0264 0.5809 0.2004 0.027 Uiso calc U . R 1 . .
H H31 -0.0098 0.5591 0.2848 0.027 Uiso calc U . R 1 . .
C C13 0.01104(15) 0.48110(9) 0.15813(12) 0.0309(4) Uani d . . . 1 . .
H H19 -0.0631 0.4818 0.1733 0.046 Uiso calc U . R 1 . .
H H17 0.0305 0.4428 0.1435 0.046 Uiso calc U . R 1 . .
H H18 0.0197 0.5062 0.113 0.046 Uiso calc U . R 1 . .
C C14 0.07031(16) 0.46173(9) 0.29866(12) 0.0317(4) Uani d . . . 1 . .
H H30 0.0567 0.4229 0.28 0.038 Uiso calc U . R 1 . .
H H29 0.0088 0.4739 0.3288 0.038 Uiso calc U . R 1 . .
C C15 0.17161(16) 0.46288(8) 0.35301(11) 0.0293(4) Uani d . . . 1 . .
H H20 0.1802 0.5001 0.3784 0.035 Uiso calc U . R 1 . .
H H21 0.1675 0.4341 0.395 0.035 Uiso calc U . R 1 . .
C C16 0.37265(15) 0.46772(8) 0.33691(11) 0.0281(4) Uani d . . . 1 . .
H H24 0.3991 0.439 0.3751 0.034 Uiso calc U . R 1 . .
H H25 0.3672 0.5039 0.365 0.034 Uiso calc U . R 1 . .
C C17 0.44888(15) 0.47314(8) 0.26790(11) 0.0276(4) Uani d . . . 1 . .
H H22 0.5199 0.4852 0.2885 0.033 Uiso calc U . R 1 . .
H H23 0.4564 0.4364 0.2416 0.033 Uiso calc U . R 1 . .
C C18 0.26764(19) 0.38728(8) 0.28613(13) 0.0345(5) Uani d . . . 1 . .
H H26 0.3241 0.3785 0.2501 0.052 Uiso calc U . R 1 . .
H H28 0.1992 0.3751 0.2624 0.052 Uiso calc U . R 1 . .
H H27 0.2812 0.3677 0.3364 0.052 Uiso calc U . R 1 . .
C C19 0.28260(16) 0.38443(8) 0.03409(11) 0.0276(4) Uani d . . . 1 . .
C C20 0.2383(2) 0.42787(11) -0.02606(14) 0.0521(7) Uani d . . . 1 . .
H H36 0.174 0.4449 -0.0061 0.078 Uiso calc U . R 1 . .
H H34 0.2212 0.4093 -0.0766 0.078 Uiso calc U . R 1 . .
H H35 0.2916 0.4571 -0.0337 0.078 Uiso calc U . R 1 . .
C C21 0.2014(2) 0.33737(9) 0.04858(15) 0.0434(6) Uani d . . . 1 . .
H H39 0.2304 0.3117 0.0893 0.065 Uiso calc U . R 1 . .
H H37 0.1868 0.3166 -0.0006 0.065 Uiso calc U . R 1 . .
H H38 0.1354 0.3539 0.0663 0.065 Uiso calc U . R 1 . .
C C22 0.3895(2) 0.35919(12) 0.00683(17) 0.0532(7) Uani d . . . 1 . .
H H42 0.4422 0.3892 0.0032 0.08 Uiso calc U . R 1 . .
H H40 0.3779 0.3415 -0.0451 0.08 Uiso calc U . R 1 . .
H H41 0.4153 0.3311 0.0453 0.08 Uiso calc U . R 1 . .
C C23 1.04046(16) 0.64547(10) 0.53593(12) 0.0346(5) Uani d . . . 1 . .
H H43 1.1008 0.6518 0.5702 0.041 Uiso calc U . R 1 . .
C C24 0.97102(19) 0.68974(10) 0.51520(15) 0.0442(6) Uani d . . . 1 . .
H H49 0.9852 0.7264 0.5348 0.053 Uiso calc U . R 1 . .
C C25 0.87980(16) 0.67979(9) 0.46509(14) 0.0372(5) Uani d . . . 1 . .
H H48 0.8352 0.7106 0.451 0.045 Uiso calc U . R 1 . .
C C26 0.85206(13) 0.62550(7) 0.43479(10) 0.0178(3) Uani d . . . 1 . .
C C27 0.63274(13) 0.62716(7) 0.43347(10) 0.0174(3) Uani d . . . 1 . .
C C28 0.60996(15) 0.68181(8) 0.46485(12) 0.0269(4) Uani d . . . 1 . .
H H58 0.6557 0.712 0.4528 0.032 Uiso calc U . R 1 . .
C C29 0.52293(16) 0.69289(9) 0.51273(12) 0.0313(4) Uani d . . . 1 . .
H H57 0.5122 0.7297 0.5323 0.038 Uiso calc U . R 1 . .
C C30 0.45206(15) 0.64942(9) 0.53147(11) 0.0278(4) Uani d . . . 1 . .
H H44 0.3942 0.6564 0.5641 0.033 Uiso calc U . R 1 . .
C C31 0.74116(14) 0.43918(8) 0.27032(12) 0.0247(4) Uani d . . . 1 . .
H H45 0.7437 0.4026 0.2485 0.03 Uiso calc U . R 1 . .
C C32 0.73532(13) 0.48689(8) 0.22066(12) 0.0219(4) Uani d . . . 1 . .
H H62 0.7327 0.4824 0.1649 0.026 Uiso calc U . R 1 . .
C C33 0.73335(13) 0.54188(7) 0.25444(10) 0.0178(3) Uani d . . . 1 . .
H H61 0.7294 0.5732 0.2198 0.021 Uiso calc U . R 1 . .
C C34 0.73706(12) 0.55199(7) 0.33819(10) 0.0153(3) Uani d . . . 1 . .
C C35 0.74070(14) 0.50189(7) 0.38618(11) 0.0201(4) Uani d . . . 1 . .
H H46 0.7415 0.5058 0.442 0.024 Uiso calc U . R 1 . .
C C36 0.74320(14) 0.44714(7) 0.35346(12) 0.0239(4) Uani d . . . 1 . .
H H47 0.7463 0.4155 0.3875 0.029 Uiso calc U . R 1 . .
C C37 1.01922(15) 0.59167(9) 0.50510(10) 0.0263(4) Uani d . . . 1 . .
H H50 1.0664 0.5616 0.5173 0.032 Uiso calc U . R 1 . .
C C38 0.92702(13) 0.58240(7) 0.45560(10) 0.0197(3) Uani d . . . 1 . .
H H51 0.9146 0.5458 0.4353 0.024 Uiso calc U . R 1 . .
C C39 0.73953(13) 0.66351(7) 0.30337(10) 0.0168(3) Uani d . . . 1 . .
C C40 0.83454(15) 0.67626(8) 0.26320(11) 0.0250(4) Uani d . . . 1 . .
H H56 0.8996 0.6607 0.2831 0.03 Uiso calc U . R 1 . .
C C41 0.83605(18) 0.71097(9) 0.19511(12) 0.0323(5) Uani d . . . 1 . .
H H52 0.901 0.7177 0.1704 0.039 Uiso calc U . R 1 . .
C C42 0.74160(18) 0.73547(8) 0.16419(11) 0.0322(5) Uani d . . . 1 . .
H H53 0.7421 0.7588 0.1188 0.039 Uiso calc U . R 1 . .
C C43 0.64641(18) 0.72458(9) 0.20197(12) 0.0350(5) Uani d . . . 1 . .
H H54 0.582 0.7408 0.1819 0.042 Uiso calc U . R 1 . .
C C44 0.64577(15) 0.68946(8) 0.26993(11) 0.0250(4) Uani d . . . 1 . .
H H55 0.5803 0.683 0.2941 0.03 Uiso calc U . R 1 . .
C C45 0.55707(13) 0.58479(7) 0.45273(10) 0.0193(3) Uani d . . . 1 . .
H H60 0.5662 0.548 0.4326 0.023 Uiso calc U . R 1 . .
C C46 0.46922(15) 0.59526(8) 0.50055(10) 0.0245(4) Uani d . . . 1 . .
H H59 0.4218 0.5657 0.5118 0.029 Uiso calc U . R 1 . .
C C47 0.0469(3) 0.79998(13) 0.3036(2) 0.0802(11) Uani d . . . 1 . .
H H65 0.0483 0.7756 0.3502 0.12 Uiso calc U . R 1 . .
H H66 -0.0191 0.7937 0.2721 0.12 Uiso calc U . R 1 . .
H H63 0.0506 0.8393 0.3204 0.12 Uiso calc U . R 1 . .
C C48 0.1424(3) 0.78642(11) 0.25321(16) 0.0650(9) Uani d . . . 1 . .
H H68 0.1393 0.7467 0.236 0.078 Uiso calc U . R 1 . .
H H67 0.1409 0.8105 0.2055 0.078 Uiso calc U . R 1 . .
C C49 0.3365(3) 0.78813(10) 0.25935(15) 0.0575(8) Uani d . . . 1 . .
H H69 0.3361 0.8117 0.2112 0.069 Uiso calc U . R 1 . .
H H72 0.3428 0.7484 0.2433 0.069 Uiso calc U . R 1 . .
C C50 0.4300(2) 0.80442(12) 0.3157(2) 0.0656(8) Uani d . . . 1 . .
H H71 0.4238 0.844 0.3303 0.098 Uiso calc U . R 1 . .
H H70 0.4968 0.7985 0.2893 0.098 Uiso calc U . R 1 . .
H H64 0.4291 0.7812 0.3634 0.098 Uiso calc U . R 1 . .
B B1 0.73936(15) 0.61656(7) 0.37735(11) 0.0152(4) Uani d . . . 1 . .

loop_
_atom_site_aniso_label
_atom_site_aniso_U_11
_atom_site_aniso_U_22
_atom_site_aniso_U_33
_atom_site_aniso_U_12
_atom_site_aniso_U_13
_atom_site_aniso_U_23
Co1 0.01376(12) 0.01717(13) 0.01250(12) -0.00024(8) 0.00234(8) -0.00018(8)
O1 0.0269(6) 0.0192(6) 0.0173(6) -0.0052(5) -0.0033(5) 0.0023(5)
O2 0.0474(9) 0.0232(7) 0.0187(6) -0.0114(6) -0.0077(6) 0.0064(5)
N3 0.0147(7) 0.0176(7) 0.0136(7) 0.0002(5) 0.0001(5) 0.0015(5)
O3 0.0213(6) 0.0228(6) 0.0246(7) -0.0008(5) 0.0069(5) -0.0071(5)
O4 0.0228(7) 0.0310(7) 0.0291(7) 0.0052(5) 0.0019(5) -0.0120(6)
N4 0.0143(7) 0.0242(7) 0.0173(7) 0.0013(6) 0.0005(5) -0.0019(6)
N2 0.0159(7) 0.0249(8) 0.0219(8) -0.0038(6) 0.0049(6) -0.0036(6)
N1 0.0309(8) 0.0200(7) 0.0193(8) 0.0020(6) 0.0043(6) 0.0026(6)
O5 0.0690(11) 0.0270(7) 0.0266(8) 0.0005(7) -0.0042(7) -0.0025(6)
C1 0.0407(11) 0.0228(9) 0.0193(9) 0.0037(8) 0.0013(8) 0.0057(7)
C2 0.0829(19) 0.0393(13) 0.0213(10) 0.0121(12) 0.0121(11) 0.0087(9)
C3 0.135(3) 0.0282(12) 0.0409(15) -0.0215(15) -0.0096(17) 0.0103(11)
C4 0.0525(17) 0.082(2) 0.079(2) 0.0333(15) 0.0097(15) 0.0409(18)
C5 0.0161(8) 0.0380(10) 0.0248(10) -0.0007(7) 0.0066(7) -0.0063(8)
C6 0.0144(8) 0.0266(9) 0.0243(9) -0.0030(7) -0.0013(7) -0.0039(7)
C7 0.0170(8) 0.0192(8) 0.0172(8) -0.0010(6) -0.0022(6) 0.0026(6)
C8 0.0226(9) 0.0215(8) 0.0238(9) -0.0034(7) -0.0018(7) -0.0002(7)
C9 0.0332(10) 0.0174(8) 0.0224(9) 0.0019(7) 0.0001(8) -0.0033(7)
C10 0.0237(9) 0.0209(8) 0.0225(9) 0.0057(7) 0.0054(7) -0.0002(7)
C11 0.0171(8) 0.0214(8) 0.0171(8) 0.0015(6) 0.0035(6) 0.0014(7)
C12 0.0147(8) 0.0289(9) 0.0252(9) 0.0017(7) 0.0034(7) -0.0054(7)
C13 0.0145(8) 0.0422(11) 0.0360(11) -0.0076(8) 0.0018(8) -0.0148(9)
C14 0.0322(10) 0.0313(10) 0.0330(11) -0.0074(8) 0.0155(8) 0.0015(9)
C15 0.0412(11) 0.0272(10) 0.0204(9) -0.0031(8) 0.0123(8) 0.0047(8)
C16 0.0316(10) 0.0301(10) 0.0219(9) 0.0061(8) -0.0067(8) 0.0044(8)
C17 0.0215(9) 0.0303(10) 0.0305(10) 0.0107(8) -0.0052(8) 0.0009(8)
C18 0.0524(13) 0.0199(9) 0.0315(11) 0.0032(9) 0.0058(10) 0.0068(8)
C19 0.0327(10) 0.0267(10) 0.0238(9) -0.0011(8) 0.0059(8) -0.0097(8)
C20 0.083(2) 0.0479(15) 0.0252(11) 0.0077(13) 0.0052(12) 0.0020(10)
C21 0.0498(14) 0.0329(11) 0.0480(14) -0.0117(10) 0.0084(11) -0.0139(10)
C22 0.0440(14) 0.0590(16) 0.0575(16) 0.0027(12) 0.0135(12) -0.0317(13)
C23 0.0247(10) 0.0534(13) 0.0248(10) 0.0034(9) -0.0082(8) -0.0120(9)
C24 0.0396(12) 0.0389(12) 0.0525(14) 0.0056(10) -0.0165(10) -0.0285(11)
C25 0.0291(10) 0.0270(10) 0.0541(14) 0.0083(8) -0.0141(10) -0.0184(10)
C26 0.0211(8) 0.0190(8) 0.0132(8) 0.0020(6) 0.0002(6) 0.0001(6)
C27 0.0187(8) 0.0205(8) 0.0127(7) -0.0002(6) -0.0015(6) 0.0013(6)
C28 0.0285(10) 0.0222(9) 0.0306(10) -0.0044(7) 0.0095(8) -0.0067(8)
C29 0.0347(11) 0.0307(10) 0.0292(10) 0.0016(8) 0.0078(8) -0.0125(8)
C30 0.0236(9) 0.0411(11) 0.0191(9) 0.0018(8) 0.0066(7) -0.0027(8)
C31 0.0167(8) 0.0172(8) 0.0402(11) -0.0009(6) 0.0030(7) -0.0097(8)
C32 0.0160(8) 0.0249(9) 0.0248(9) -0.0007(7) 0.0032(7) -0.0102(7)
C33 0.0149(8) 0.0180(8) 0.0204(8) -0.0004(6) 0.0017(6) -0.0024(6)
C34 0.0132(7) 0.0138(7) 0.0189(8) 0.0003(6) 0.0007(6) 0.0001(6)
C35 0.0186(8) 0.0193(8) 0.0224(9) -0.0003(6) 0.0002(7) 0.0016(7)
C36 0.0184(8) 0.0142(8) 0.0392(11) 0.0012(6) 0.0016(7) 0.0049(7)
C37 0.0220(9) 0.0352(10) 0.0216(9) 0.0040(8) -0.0002(7) 0.0087(8)
C38 0.0196(8) 0.0196(8) 0.0201(8) -0.0003(7) 0.0036(7) 0.0038(7)
C39 0.0204(8) 0.0122(7) 0.0178(8) -0.0007(6) -0.0001(6) -0.0021(6)
C40 0.0216(9) 0.0273(9) 0.0261(9) -0.0012(7) 0.0017(7) 0.0034(8)
C41 0.0393(12) 0.0310(10) 0.0274(10) -0.0105(9) 0.0110(9) 0.0034(8)
C42 0.0597(14) 0.0185(9) 0.0186(9) 0.0030(9) 0.0035(9) 0.0046(7)
C43 0.0439(12) 0.0343(11) 0.0265(10) 0.0178(9) -0.0018(9) 0.0055(9)
C44 0.0242(9) 0.0289(9) 0.0219(9) 0.0070(7) 0.0017(7) 0.0035(7)
C45 0.0197(8) 0.0201(8) 0.0178(8) 0.0002(7) -0.0020(7) 0.0025(7)
C46 0.0206(8) 0.0310(10) 0.0220(9) -0.0030(7) 0.0011(7) 0.0079(7)
C47 0.073(2) 0.0482(16) 0.116(3) 0.0048(15) -0.045(2) -0.0256(18)
C48 0.120(3) 0.0294(12) 0.0426(14) -0.0071(15) -0.0367(16) 0.0010(11)
C49 0.115(3) 0.0241(11) 0.0351(13) 0.0119(13) 0.0249(15) 0.0020(10)
C50 0.0682(19) 0.0453(15) 0.086(2) 0.0118(14) 0.0318(17) -0.0055(15)
B1 0.0177(9) 0.0121(8) 0.0157(9) 0.0011(7) 0.0003(7) -0.0004(7)

loop_
_atom_type_symbol
_atom_type_description
_atom_type_scat_dispersion_real
_atom_type_scat_dispersion_imag
_atom_type_scat_source
C C 0.0033 0.0016 'International Tables Vol C Tables 4.2.6.8 and 6.1.1.4'
H H 0.0000 0.0000 'International Tables Vol C Tables 4.2.6.8 and 6.1.1.4'
N N 0.0061 0.0033 'International Tables Vol C Tables 4.2.6.8 and 6.1.1.4'
O O 0.0106 0.0060 'International Tables Vol C Tables 4.2.6.8 and 6.1.1.4'
B B 0.0013 0.0007 'International Tables Vol C Tables 4.2.6.8 and 6.1.1.4'
Co Co 0.3494 0.9721 'International Tables Vol C Tables 4.2.6.8 and 6.1.1.4'

loop_
_geom_angle_atom_site_label_1
_geom_angle_atom_site_label_2
_geom_angle_atom_site_label_3
_geom_angle_site_symmetry_1
_geom_angle_site_symmetry_3
_geom_angle
_geom_angle_publ_flag
O3 Co1 O1 . . 86.28(6) ?
O3 Co1 N3 . . 170.55(6) ?
O1 Co1 N3 . . 91.76(6) ?
O3 Co1 N2 . . 87.47(6) ?
O1 Co1 N2 . . 92.02(6) ?
N3 Co1 N2 . . 83.35(6) ?
O3 Co1 N1 . . 88.27(6) ?
O1 Co1 N1 . . 174.41(6) ?
N3 Co1 N1 . . 93.43(6) ?
N2 Co1 N1 . . 86.53(6) ?
O3 Co1 N4 . . 106.54(6) ?
O1 Co1 N4 . . 96.08(6) ?
N3 Co1 N4 . . 82.85(6) ?
N2 Co1 N4 . . 164.19(6) ?
N1 Co1 N4 . . 86.63(6) ?
O2 O1 Co1 . . 112.48(8) ?
C1 O2 O1 . . 107.67(12) ?
C7 N3 C11 . . 121.09(15) ?
C7 N3 Co1 . . 120.32(11) ?
C11 N3 Co1 . . 118.55(11) ?
O4 O3 Co1 . . 115.16(9) ?
C19 O4 O3 . . 106.95(12) ?
C17 N4 C5 . . 110.22(14) ?
C17 N4 C6 . . 108.81(14) ?
C5 N4 C6 . . 107.31(14) ?
C17 N4 Co1 . . 105.30(11) ?
C5 N4 Co1 . . 116.29(11) ?
C6 N4 Co1 . . 108.74(10) ?
C13 N2 C12 . . 108.29(15) ?
C13 N2 C14 . . 110.38(15) ?
C12 N2 C14 . . 109.72(14) ?
C13 N2 Co1 . . 113.76(11) ?
C12 N2 Co1 . . 107.03(10) ?
C14 N2 Co1 . . 107.57(12) ?
C16 N1 C15 . . 114.43(15) ?
C16 N1 C18 . . 107.72(15) ?
C15 N1 C18 . . 107.66(15) ?
C16 N1 Co1 . . 105.08(11) ?
C15 N1 Co1 . . 104.63(11) ?
C18 N1 Co1 . . 117.61(12) ?
C49 O5 C48 . . 114.9(2) ?
O2 C1 C4 . . 109.90(18) ?
O2 C1 C2 . . 110.92(16) ?
C4 C1 C2 . . 111.6(2) ?
O2 C1 C3 . . 102.68(17) ?
C4 C1 C3 . . 111.5(2) ?
C2 C1 C3 . . 109.9(2) ?
C1 C2 H1 . . 109.5 ?
C1 C2 H3 . . 109.5 ?
H1 C2 H3 . . 109.5 ?
C1 C2 H2 . . 109.5 ?
H1 C2 H2 . . 109.5 ?
H3 C2 H2 . . 109.5 ?
C1 C3 H4 . . 109.5 ?
C1 C3 H6 . . 109.5 ?
H4 C3 H6 . . 109.5 ?
C1 C3 H5 . . 109.5 ?
H4 C3 H5 . . 109.5 ?
H6 C3 H5 . . 109.5 ?
C1 C4 H8 . . 109.5 ?
C1 C4 H9 . . 109.5 ?
H8 C4 H9 . . 109.5 ?
C1 C4 H7 . . 109.5 ?
H8 C4 H7 . . 109.5 ?
H9 C4 H7 . . 109.5 ?
N4 C5 H11 . . 109.5 ?
N4 C5 H10 . . 109.5 ?
H11 C5 H10 . . 109.5 ?
N4 C5 H12 . . 109.5 ?
H11 C5 H12 . . 109.5 ?
H10 C5 H12 . . 109.5 ?
C7 C6 N4 . . 111.70(14) ?
C7 C6 H33 . . 109.3 ?
N4 C6 H33 . . 109.3 ?
C7 C6 H13 . . 109.3 ?
N4 C6 H13 . . 109.3 ?
H33 C6 H13 . . 107.9 ?
N3 C7 C8 . . 120.63(16) ?
N3 C7 C6 . . 112.78(14) ?
C8 C7 C6 . . 126.39(15) ?
C7 C8 C9 . . 118.37(16) ?
C7 C8 H32 . . 120.8 ?
C9 C8 H32 . . 120.8 ?
C10 C9 C8 . . 120.40(16) ?
C10 C9 H14 . . 119.8 ?
C8 C9 H14 . . 119.8 ?
C11 C10 C9 . . 118.19(16) ?
C11 C10 H15 . . 120.9 ?
C9 C10 H15 . . 120.9 ?
N3 C11 C10 . . 120.95(16) ?
N3 C11 C12 . . 112.11(14) ?
C10 C11 C12 . . 126.73(15) ?
C11 C12 N2 . . 110.13(14) ?
C11 C12 H16 . . 109.6 ?
N2 C12 H16 . . 109.6 ?
C11 C12 H31 . . 109.6 ?
N2 C12 H31 . . 109.6 ?
H16 C12 H31 . . 108.1 ?
N2 C13 H19 . . 109.5 ?
N2 C13 H17 . . 109.5 ?
H19 C13 H17 . . 109.5 ?
N2 C13 H18 . . 109.5 ?
H19 C13 H18 . . 109.5 ?
H17 C13 H18 . . 109.5 ?
N2 C14 C15 . . 110.61(15) ?
N2 C14 H30 . . 109.5 ?
C15 C14 H30 . . 109.5 ?
N2 C14 H29 . . 109.5 ?
C15 C14 H29 . . 109.5 ?
H30 C14 H29 . . 108.1 ?
N1 C15 C14 . . 106.91(15) ?
N1 C15 H20 . . 110.3 ?
C14 C15 H20 . . 110.3 ?
N1 C15 H21 . . 110.3 ?
C14 C15 H21 . . 110.3 ?
H20 C15 H21 . . 108.6 ?
N1 C16 C17 . . 106.94(15) ?
N1 C16 H24 . . 110.3 ?
C17 C16 H24 . . 110.3 ?
N1 C16 H25 . . 110.3 ?
C17 C16 H25 . . 110.3 ?
H24 C16 H25 . . 108.6 ?
N4 C17 C16 . . 109.15(14) ?
N4 C17 H22 . . 109.8 ?
C16 C17 H22 . . 109.8 ?
N4 C17 H23 . . 109.8 ?
C16 C17 H23 . . 109.8 ?
H22 C17 H23 . . 108.3 ?
N1 C18 H26 . . 109.5 ?
N1 C18 H28 . . 109.5 ?
H26 C18 H28 . . 109.5 ?
N1 C18 H27 . . 109.5 ?
H26 C18 H27 . . 109.5 ?
H28 C18 H27 . . 109.5 ?
O4 C19 C20 . . 111.10(16) ?
O4 C19 C21 . . 109.47(16) ?
C20 C19 C21 . . 111.6(2) ?
O4 C19 C22 . . 102.72(16) ?
C20 C19 C22 . . 110.9(2) ?
C21 C19 C22 . . 110.66(18) ?
C19 C20 H36 . . 109.5 ?
C19 C20 H34 . . 109.5 ?
H36 C20 H34 . . 109.5 ?
C19 C20 H35 . . 109.5 ?
H36 C20 H35 . . 109.5 ?
H34 C20 H35 . . 109.5 ?
C19 C21 H39 . . 109.5 ?
C19 C21 H37 . . 109.5 ?
H39 C21 H37 . . 109.5 ?
C19 C21 H38 . . 109.5 ?
H39 C21 H38 . . 109.5 ?
H37 C21 H38 . . 109.5 ?
C19 C22 H42 . . 109.5 ?
C19 C22 H40 . . 109.5 ?
H42 C22 H40 . . 109.5 ?
C19 C22 H41 . . 109.5 ?
H42 C22 H41 . . 109.5 ?
H40 C22 H41 . . 109.5 ?
C37 C23 C24 . . 119.04(18) ?
C37 C23 H43 . . 120.5 ?
C24 C23 H43 . . 120.5 ?
C23 C24 C25 . . 120.23(19) ?
C23 C24 H49 . . 119.9 ?
C25 C24 H49 . . 119.9 ?
C24 C25 C26 . . 123.03(19) ?
C24 C25 H48 . . 118.5 ?
C26 C25 H48 . . 118.5 ?
C38 C26 C25 . . 114.39(16) ?
C38 C26 B1 . . 125.33(15) ?
C25 C26 B1 . . 120.27(15) ?
C45 C27 C28 . . 114.06(16) ?
C45 C27 B1 . . 124.87(15) ?
C28 C27 B1 . . 121.06(14) ?
C29 C28 C27 . . 123.43(17) ?
C29 C28 H58 . . 118.3 ?
C27 C28 H58 . . 118.3 ?
C30 C29 C28 . . 120.29(18) ?
C30 C29 H57 . . 119.9 ?
C28 C29 H57 . . 119.9 ?
C29 C30 C46 . . 118.60(17) ?
C29 C30 H44 . . 120.7 ?
C46 C30 H44 . . 120.7 ?
C32 C31 C36 . . 118.68(16) ?
C32 C31 H45 . . 120.7 ?
C36 C31 H45 . . 120.7 ?
C31 C32 C33 . . 120.05(17) ?
C31 C32 H62 . . 120.0 ?
C33 C32 H62 . . 120.0 ?
C32 C33 C34 . . 123.21(16) ?
C32 C33 H61 . . 118.4 ?
C34 C33 H61 . . 118.4 ?
C33 C34 C35 . . 114.52(15) ?
C33 C34 B1 . . 122.94(14) ?
C35 C34 B1 . . 122.53(14) ?
C36 C35 C34 . . 122.83(17) ?
C36 C35 H46 . . 118.6 ?
C34 C35 H46 . . 118.6 ?
C35 C36 C31 . . 120.69(17) ?
C35 C36 H47 . . 119.7 ?
C31 C36 H47 . . 119.7 ?
C23 C37 C38 . . 119.92(18) ?
C23 C37 H50 . . 120.0 ?
C38 C37 H50 . . 120.0 ?
C37 C38 C26 . . 123.30(17) ?
C37 C38 H51 . . 118.3 ?
C26 C38 H51 . . 118.3 ?
C44 C39 C40 . . 114.44(16) ?
C44 C39 B1 . . 123.80(15) ?
C40 C39 B1 . . 121.46(15) ?
C41 C40 C39 . . 123.26(18) ?
C41 C40 H56 . . 118.4 ?
C39 C40 H56 . . 118.4 ?
C42 C41 C40 . . 120.24(18) ?
C42 C41 H52 . . 119.9 ?
C40 C41 H52 . . 119.9 ?
C41 C42 C43 . . 118.62(18) ?
C41 C42 H53 . . 120.7 ?
C43 C42 H53 . . 120.7 ?
C42 C43 C44 . . 120.65(19) ?
C42 C43 H54 . . 119.7 ?
C44 C43 H54 . . 119.7 ?
C43 C44 C39 . . 122.80(18) ?
C43 C44 H55 . . 118.6 ?
C39 C44 H55 . . 118.6 ?
C46 C45 C27 . . 123.16(17) ?
C46 C45 H60 . . 118.4 ?
C27 C45 H60 . . 118.4 ?
C30 C46 C45 . . 120.43(17) ?
C30 C46 H59 . . 119.8 ?
C45 C46 H59 . . 119.8 ?
C48 C47 H65 . . 109.5 ?
C48 C47 H66 . . 109.5 ?
H65 C47 H66 . . 109.5 ?
C48 C47 H63 . . 109.5 ?
H65 C47 H63 . . 109.5 ?
H66 C47 H63 . . 109.5 ?
O5 C48 C47 . . 108.6(2) ?
O5 C48 H68 . . 110.0 ?
C47 C48 H68 . . 110.0 ?
O5 C48 H67 . . 110.0 ?
C47 C48 H67 . . 110.0 ?
H68 C48 H67 . . 108.3 ?
O5 C49 C50 . . 108.1(2) ?
O5 C49 H69 . . 110.1 ?
C50 C49 H69 . . 110.1 ?
O5 C49 H72 . . 110.1 ?
C50 C49 H72 . . 110.1 ?
H69 C49 H72 . . 108.4 ?
C49 C50 H71 . . 109.5 ?
C49 C50 H70 . . 109.5 ?
H71 C50 H70 . . 109.5 ?
C49 C50 H64 . . 109.5 ?
H71 C50 H64 . . 109.5 ?
H70 C50 H64 . . 109.5 ?
C34 B1 C39 . . 108.54(13) ?
C34 B1 C27 . . 110.93(13) ?
C39 B1 C27 . . 110.12(13) ?
C34 B1 C26 . . 109.95(13) ?
C39 B1 C26 . . 108.37(13) ?
C27 B1 C26 . . 108.89(13) ?

loop_
_geom_bond_atom_site_label_1
_geom_bond_atom_site_label_2
_geom_bond_site_symmetry_2
_geom_bond_distance
_geom_bond_publ_flag
Co1 O3 . 1.8575(12) ?
Co1 O1 . 1.8604(12) ?
Co1 N3 . 1.9018(14) ?
Co1 N2 . 2.0113(16) ?
Co1 N1 . 2.0386(15) ?
Co1 N4 . 2.0459(16) ?
O1 O2 . 1.4847(17) ?
O2 C1 . 1.439(2) ?
N3 C7 . 1.342(2) ?
N3 C11 . 1.344(2) ?
O3 O4 . 1.4667(17) ?
O4 C19 . 1.440(2) ?
N4 C17 . 1.493(2) ?
N4 C5 . 1.496(2) ?
N4 C6 . 1.505(2) ?
N2 C13 . 1.487(2) ?
N2 C12 . 1.501(2) ?
N2 C14 . 1.503(2) ?
N1 C16 . 1.488(2) ?
N1 C15 . 1.499(2) ?
N1 C18 . 1.501(2) ?
O5 C49 . 1.421(3) ?
O5 C48 . 1.421(3) ?
C1 C4 . 1.504(3) ?
C1 C2 . 1.511(3) ?
C1 C3 . 1.523(3) ?
C2 H1 . 0.96 ?
C2 H3 . 0.96 ?
C2 H2 . 0.96 ?
C3 H4 . 0.96 ?
C3 H6 . 0.96 ?
C3 H5 . 0.96 ?
C4 H8 . 0.96 ?
C4 H9 . 0.96 ?
C4 H7 . 0.96 ?
C5 H11 . 0.96 ?
C5 H10 . 0.96 ?
C5 H12 . 0.96 ?
C6 C7 . 1.495(2) ?
C6 H33 . 0.97 ?
C6 H13 . 0.97 ?
C7 C8 . 1.387(2) ?
C8 C9 . 1.390(3) ?
C8 H32 . 0.93 ?
C9 C10 . 1.387(3) ?
C9 H14 . 0.93 ?
C10 C11 . 1.385(2) ?
C10 H15 . 0.93 ?
C11 C12 . 1.501(2) ?
C12 H16 . 0.97 ?
C12 H31 . 0.97 ?
C13 H19 . 0.96 ?
C13 H17 . 0.96 ?
C13 H18 . 0.96 ?
C14 C15 . 1.511(3) ?
C14 H30 . 0.97 ?
C14 H29 . 0.97 ?
C15 H20 . 0.97 ?
C15 H21 . 0.97 ?
C16 C17 . 1.518(3) ?
C16 H24 . 0.97 ?
C16 H25 . 0.97 ?
C17 H22 . 0.97 ?
C17 H23 . 0.97 ?
C18 H26 . 0.96 ?
C18 H28 . 0.96 ?
C18 H27 . 0.96 ?
C19 C20 . 1.509(3) ?
C19 C21 . 1.514(3) ?
C19 C22 . 1.532(3) ?
C20 H36 . 0.96 ?
C20 H34 . 0.96 ?
C20 H35 . 0.96 ?
C21 H39 . 0.96 ?
C21 H37 . 0.96 ?
C21 H38 . 0.96 ?
C22 H42 . 0.96 ?
C22 H40 . 0.96 ?
C22 H41 . 0.96 ?
C23 C37 . 1.378(3) ?
C23 C24 . 1.378(3) ?
C23 H43 . 0.93 ?
C24 C25 . 1.391(3) ?
C24 H49 . 0.93 ?
C25 C26 . 1.401(2) ?
C25 H48 . 0.93 ?
C26 C38 . 1.401(2) ?
C26 B1 . 1.666(2) ?
C27 C45 . 1.407(2) ?
C27 C28 . 1.411(2) ?
C27 B1 . 1.663(2) ?
C28 C29 . 1.388(3) ?
C28 H58 . 0.93 ?
C29 C30 . 1.385(3) ?
C29 H57 . 0.93 ?
C30 C46 . 1.385(3) ?
C30 H44 . 0.93 ?
C31 C32 . 1.386(3) ?
C31 C36 . 1.390(3) ?
C31 H45 . 0.93 ?
C32 C33 . 1.402(2) ?
C32 H62 . 0.93 ?
C33 C34 . 1.407(2) ?
C33 H61 . 0.93 ?
C34 C35 . 1.415(2) ?
C34 B1 . 1.642(2) ?
C35 C36 . 1.390(2) ?
C35 H46 . 0.93 ?
C36 H47 . 0.93 ?
C37 C38 . 1.392(2) ?
C37 H50 . 0.93 ?
C38 H51 . 0.93 ?
C39 C44 . 1.401(2) ?
C39 C40 . 1.406(2) ?
C39 B1 . 1.645(2) ?
C40 C41 . 1.391(3) ?
C40 H56 . 0.93 ?
C41 C42 . 1.379(3) ?
C41 H52 . 0.93 ?
C42 C43 . 1.379(3) ?
C42 H53 . 0.93 ?
C43 C44 . 1.394(3) ?
C43 H54 . 0.93 ?
C44 H55 . 0.93 ?
C45 C46 . 1.393(2) ?
C45 H60 . 0.93 ?
C46 H59 . 0.93 ?
C47 C48 . 1.508(5) ?
C47 H65 . 0.96 ?
C47 H66 . 0.96 ?
C47 H63 . 0.96 ?
C48 H68 . 0.97 ?
C48 H67 . 0.97 ?
C49 C50 . 1.503(4) ?
C49 H69 . 0.97 ?
C49 H72 . 0.97 ?
C50 H71 . 0.96 ?
C50 H70 . 0.96 ?
C50 H64 . 0.96 ?

loop_
_geom_hbond_atom_site_label_D
_geom_hbond_atom_site_label_H
_geom_hbond_atom_site_label_A
_geom_hbond_site_symmetry_A
_geom_hbond_distance_DH
_geom_hbond_distance_HA
_geom_hbond_distance_DA
_geom_hbond_angle_DHA
_geom_hbond_publ_flag
C13 H18 O1 . 0.96 2.55 3.036(2) 111.7 ?
C5 H10 O2 . 0.96 2.64 3.299(3) 126.5 ?
C5 H10 O1 . 0.96 2.66 3.160(2) 113.1 ?
C5 H10 O1 . 0.96 2.66 3.160(2) 113.1 ?
C5 H10 O2 . 0.96 2.64 3.299(3) 126.5 ?
C5 H12 O4 . 0.96 2.28 2.967(2) 128.2 ?
C13 H18 O1 . 0.96 2.55 3.036(2) 111.7 ?
C18 H26 O4 . 0.96 2.45 3.056(3) 121.0 ?
C5 H10 O1 . 0.96 2.66 3.160(2) 113.1 ?
C5 H10 O2 . 0.96 2.64 3.299(3) 126.5 ?
C5 H12 O4 . 0.96 2.28 2.967(2) 128.2 ?
C13 H18 O1 . 0.96 2.55 3.036(2) 111.7 ?
C18 H26 O4 . 0.96 2.45 3.056(3) 121.0 ?

loop_
_geom_torsion_atom_site_label_1
_geom_torsion_atom_site_label_2
_geom_torsion_atom_site_label_3
_geom_torsion_atom_site_label_4
_geom_torsion_site_symmetry_1
_geom_torsion_site_symmetry_2
_geom_torsion_site_symmetry_3
_geom_torsion_site_symmetry_4
_geom_torsion
_geom_torsion_publ_flag
O3 Co1 O1 O2 . . . . -159.41(10) ?
N3 Co1 O1 O2 . . . . 29.85(10) ?
N2 Co1 O1 O2 . . . . 113.26(10) ?
N4 Co1 O1 O2 . . . . -53.15(10) ?
Co1 O1 O2 C1 . . . . -172.93(11) ?
O1 Co1 O3 O4 . . . . 94.91(10) ?
N2 Co1 O3 O4 . . . . -172.90(11) ?
N1 Co1 O3 O4 . . . . -86.30(11) ?
N4 Co1 O3 O4 . . . . -0.33(11) ?
Co1 O3 O4 C19 . . . . -149.89(11) ?
O1 O2 C1 C4 . . . . 67.2(2) ?
O1 O2 C1 C2 . . . . -56.7(2) ?
O1 O2 C1 C3 . . . . -174.11(18) ?
C17 N4 C6 C7 . . . . -94.39(16) ?
C5 N4 C6 C7 . . . . 146.37(15) ?
Co1 N4 C6 C7 . . . . 19.81(17) ?
C11 N3 C7 C8 . . . . 7.0(2) ?
Co1 N3 C7 C8 . . . . -175.33(12) ?
C11 N3 C7 C6 . . . . -168.22(15) ?
Co1 N3 C7 C6 . . . . 9.50(19) ?
N4 C6 C7 N3 . . . . -19.4(2) ?
N4 C6 C7 C8 . . . . 165.78(16) ?
N3 C7 C8 C9 . . . . -2.8(3) ?
C6 C7 C8 C9 . . . . 171.67(17) ?
C7 C8 C9 C10 . . . . -2.4(3) ?
C8 C9 C10 C11 . . . . 3.5(3) ?
C7 N3 C11 C10 . . . . -5.8(2) ?
Co1 N3 C11 C10 . . . . 176.42(12) ?
C7 N3 C11 C12 . . . . 169.26(15) ?
Co1 N3 C11 C12 . . . . -8.49(19) ?
C9 C10 C11 N3 . . . . 0.6(3) ?
C9 C10 C11 C12 . . . . -173.76(17) ?
N3 C11 C12 N2 . . . . 27.0(2) ?
C10 C11 C12 N2 . . . . -158.30(16) ?
C13 N2 C12 C11 . . . . -154.64(15) ?
C14 N2 C12 C11 . . . . 84.82(17) ?
Co1 N2 C12 C11 . . . . -31.62(17) ?
C13 N2 C14 C15 . . . . 154.40(16) ?
C12 N2 C14 C15 . . . . -86.34(18) ?
Co1 N2 C14 C15 . . . . 29.75(18) ?
C16 N1 C15 C14 . . . . 161.69(15) ?
C18 N1 C15 C14 . . . . -78.62(18) ?
Co1 N1 C15 C14 . . . . 47.23(16) ?
N2 C14 C15 N1 . . . . -52.4(2) ?
C15 N1 C16 C17 . . . . -159.61(15) ?
C18 N1 C16 C17 . . . . 80.73(17) ?
Co1 N1 C16 C17 . . . . -45.42(16) ?
C5 N4 C17 C16 . . . . -165.04(15) ?
C6 N4 C17 C16 . . . . 77.55(18) ?
Co1 N4 C17 C16 . . . . -38.88(16) ?
N1 C16 C17 N4 . . . . 58.06(19) ?
O3 O4 C19 C20 . . . . 60.6(2) ?
O3 O4 C19 C21 . . . . -63.16(19) ?
O3 O4 C19 C22 . . . . 179.23(16) ?
C37 C23 C24 C25 . . . . 1.2(4) ?
C23 C24 C25 C26 . . . . 1.4(4) ?
C24 C25 C26 C38 . . . . -3.3(3) ?
C24 C25 C26 B1 . . . . 178.1(2) ?
C45 C27 C28 C29 . . . . 2.0(3) ?
B1 C27 C28 C29 . . . . -179.23(17) ?
C27 C28 C29 C30 . . . . -0.7(3) ?
C28 C29 C30 C46 . . . . -0.9(3) ?
C36 C31 C32 C33 . . . . 1.0(3) ?
C31 C32 C33 C34 . . . . 0.0(3) ?
C32 C33 C34 C35 . . . . -1.3(2) ?
C32 C33 C34 B1 . . . . 177.62(15) ?
C33 C34 C35 C36 . . . . 1.6(2) ?
B1 C34 C35 C36 . . . . -177.33(15) ?
C34 C35 C36 C31 . . . . -0.6(3) ?
C32 C31 C36 C35 . . . . -0.7(3) ?
C24 C23 C37 C38 . . . . -1.8(3) ?
C23 C37 C38 C26 . . . . -0.3(3) ?
C25 C26 C38 C37 . . . . 2.7(3) ?
B1 C26 C38 C37 . . . . -178.77(16) ?
C44 C39 C40 C41 . . . . -1.0(3) ?
B1 C39 C40 C41 . . . . 173.01(17) ?
C39 C40 C41 C42 . . . . 0.8(3) ?
C40 C41 C42 C43 . . . . -0.2(3) ?
C41 C42 C43 C44 . . . . -0.1(3) ?
C42 C43 C44 C39 . . . . -0.1(3) ?
C40 C39 C44 C43 . . . . 0.6(3) ?
B1 C39 C44 C43 . . . . -173.21(17) ?
C28 C27 C45 C46 . . . . -1.9(2) ?
B1 C27 C45 C46 . . . . 179.44(15) ?
C29 C30 C46 C45 . . . . 1.0(3) ?
C27 C45 C46 C30 . . . . 0.4(3) ?
C49 O5 C48 C47 . . . . -177.0(2) ?
C48 O5 C49 C50 . . . . 176.05(19) ?
C33 C34 B1 C39 . . . . -1.3(2) ?
C35 C34 B1 C39 . . . . 177.46(15) ?
C33 C34 B1 C27 . . . . 119.79(16) ?
C35 C34 B1 C27 . . . . -61.4(2) ?
C33 C34 B1 C26 . . . . -119.71(16) ?
C35 C34 B1 C26 . . . . 59.1(2) ?
C44 C39 B1 C34 . . . . 94.65(18) ?
C40 C39 B1 C34 . . . . -78.73(19) ?
C44 C39 B1 C27 . . . . -27.0(2) ?
C40 C39 B1 C27 . . . . 159.66(15) ?
C44 C39 B1 C26 . . . . -145.97(16) ?
C40 C39 B1 C26 . . . . 40.6(2) ?
C45 C27 B1 C34 . . . . 6.8(2) ?
C28 C27 B1 C34 . . . . -171.84(15) ?
C45 C27 B1 C39 . . . . 126.95(16) ?
C28 C27 B1 C39 . . . . -51.7(2) ?
C45 C27 B1 C26 . . . . -114.36(17) ?
C28 C27 B1 C26 . . . . 67.03(19) ?
C38 C26 B1 C34 . . . . -7.8(2) ?
C25 C26 B1 C34 . . . . 170.64(17) ?
C38 C26 B1 C39 . . . . -126.31(17) ?
C25 C26 B1 C39 . . . . 52.2(2) ?
C38 C26 B1 C27 . . . . 113.91(17) ?
C25 C26 B1 C27 . . . . -67.6(2) ?
